data_4083090
loop_
_publ_author_name
'Zardi, Paolo'
'Caselli, Alessandro'
'Macchi, Piero'
'Ferretti, Francesco'
'Gallo, Emma'

_publ_section_title
;
 Synthesis of Biologically Relevant Compounds by Ruthenium Porphyrin
 Catalyzed Amination of Benzylic C--H Bonds
;
_journal_issue 9
_journal_name_full Organometallics
_journal_page_first 2210
_journal_paper_doi 10.1021/om500064d
_journal_volume 33
_journal_year 2014
_chemical_formula_sum 'C177 H126 Cl2 F48 N12 O8 Ru2'
_chemical_formula_weight 3733.93
_chemical_name_systematic
;
 ?
;
_space_group_IT_number 15
_symmetry_cell_setting monoclinic
_symmetry_Int_Tables_number 15
_symmetry_space_group_name_Hall '-C 2yc'
_symmetry_space_group_name_H-M 'C 1 2/c 1'
_atom_sites_solution_hydrogens geom
_audit_creation_date 2013-12-19T10:11:01-00:00
_audit_creation_method 'WinGX routine CIF_UPDATE'
_cell_angle_alpha 90
_cell_angle_beta 111.456(2)
_cell_angle_gamma 90
_cell_formula_units_Z 4
_cell_length_a 47.9884(9)
_cell_length_b 15.0488(4)
_cell_length_c 25.7745(5)
_cell_measurement_reflns_used 10997
_cell_measurement_temperature 173(2)
_cell_measurement_theta_max 23.705
_cell_measurement_theta_min 1.82
_cell_volume 17323.6(7)
_computing_cell_refinement
;
        CrysAlisPro, Agilent Technologies,
        Version 1.171.36.32 (release 02-08-2013 CrysAlis171 .NET)
        (compiled Aug  2 2013,16:46:58)
;
_computing_data_collection
;
        CrysAlisPro, Agilent Technologies,
        Version 1.171.36.32 (release 02-08-2013 CrysAlis171 .NET)
        (compiled Aug  2 2013,16:46:58)
;
_computing_data_reduction
;
        CrysAlisPro, Agilent Technologies,
        Version 1.171.36.32 (release 02-08-2013 CrysAlis171 .NET)
        (compiled Aug  2 2013,16:46:58)
;
_computing_structure_refinement 'SHELXL-2013 (Sheldrick, 2013)'
_diffrn_ambient_temperature 173(2)
_diffrn_detector_area_resol_mean 16.0965
_diffrn_measured_fraction_theta_full 0.993
_diffrn_measured_fraction_theta_max 0.991
_diffrn_measurement_device_type 'SuperNova, Single source at offset, Eos'
_diffrn_measurement_method '\w scans'
_diffrn_orient_matrix_UB_11 0.0017434
_diffrn_orient_matrix_UB_12 -0.046653
_diffrn_orient_matrix_UB_13 0.0037288
_diffrn_orient_matrix_UB_21 0.0152122
_diffrn_orient_matrix_UB_22 0.0061337
_diffrn_orient_matrix_UB_23 0.0174109
_diffrn_orient_matrix_UB_31 -0.0042171
_diffrn_orient_matrix_UB_32 0.0028641
_diffrn_orient_matrix_UB_33 0.0236012
_diffrn_radiation_monochromator mirror
_diffrn_radiation_type MoK\a
_diffrn_radiation_wavelength 0.71069
_diffrn_reflns_av_R_equivalents 0.0716
_diffrn_reflns_av_unetI/netI 0.1088
_diffrn_reflns_Laue_measured_fraction_full 0.993
_diffrn_reflns_Laue_measured_fraction_max 0.991
_diffrn_reflns_limit_h_max 57
_diffrn_reflns_limit_h_min -57
_diffrn_reflns_limit_k_max 18
_diffrn_reflns_limit_k_min -17
_diffrn_reflns_limit_l_max 31
_diffrn_reflns_limit_l_min -31
_diffrn_reflns_number 63431
_diffrn_reflns_point_group_measured_fraction_full 0.993
_diffrn_reflns_point_group_measured_fraction_max 0.991
_diffrn_reflns_theta_full 25.24
_diffrn_reflns_theta_max 25.349
_diffrn_reflns_theta_min 1.574
_exptl_absorpt_coefficient_mu 0.317
_exptl_absorpt_correction_T_max 1
_exptl_absorpt_correction_T_min 0.83034
_exptl_absorpt_correction_type multi-scan
_exptl_absorpt_process_details
;
        CrysAlisPro, Agilent Technologies,
        Version 1.171.36.32 (release 02-08-2013 CrysAlis171 .NET)
        (compiled Aug  2 2013,16:46:58)
        Empirical absorption correction using spherical harmonics,
 implemented in SCALE3 ABSPACK scaling algorithm.
;
_exptl_crystal_density_diffrn 1.432
_exptl_crystal_F_000 7560
_exptl_crystal_size_max 0.3102
_exptl_crystal_size_mid 0.1389
_exptl_crystal_size_min 0.0194
_refine_diff_density_max 1.318
_refine_diff_density_min -0.625
_refine_diff_density_rms 0.086
_refine_ls_extinction_method none
_refine_ls_goodness_of_fit_ref 1.025
_refine_ls_hydrogen_treatment constr
_refine_ls_matrix_type full
_refine_ls_number_parameters 1116
_refine_ls_number_reflns 15717
_refine_ls_number_restraints 30
_refine_ls_restrained_S_all 1.024
_refine_ls_R_factor_all 0.1279
_refine_ls_R_factor_gt 0.0787
_refine_ls_shift/su_max 0.011
_refine_ls_shift/su_mean 0
_refine_ls_structure_factor_coef Fsqd
_refine_ls_weighting_details 'w=1/[\s^2^(Fo^2^)+(0.1109P)^2^+69.7800P] where P=(Fo^2^+2Fc^2^)/3'
_refine_ls_weighting_scheme calc
_refine_ls_wR_factor_gt 0.1998
_refine_ls_wR_factor_ref 0.2325
_reflns_number_gt 10050
_reflns_number_total 15717
_reflns_threshold_expression 'I > 2\s(I)'
_cod_data_source_file om500064d_si_001.cif
_cod_data_source_block compound7
_cod_depositor_comments 'Adding full bibliography for 4083089--4083090.cif.'
_cod_original_sg_symbol_H-M 'C 2/c'
_cod_database_code 4083090

loop_
_symmetry_equiv_pos_as_xyz
'x, y, z'
'-x, y, -z+1/2'
'x+1/2, y+1/2, z'
'-x+1/2, y+1/2, -z+1/2'
'-x, -y, -z'
'x, -y, z-1/2'
'-x+1/2, -y+1/2, -z'
'x+1/2, -y+1/2, z-1/2'

loop_
_atom_site_label
_atom_site_type_symbol
_atom_site_fract_x
_atom_site_fract_y
_atom_site_fract_z
_atom_site_U_iso_or_equiv
_atom_site_adp_type
_atom_site_occupancy
_atom_site_calc_flag
C31 C 0.95477(11) 0.0929(4) 0.4046(2) 0.0399(13) Uani 1 d
C32 C 0.96526(13) 0.1293(4) 0.3662(2) 0.0471(14) Uani 1 d
H32 H 0.9848 0.154 0.3779 0.057 Uiso 1 calc
C33 C 0.94695(14) 0.1297(5) 0.3099(2) 0.0572(17) Uani 1 d
C34 C 0.91867(14) 0.0929(5) 0.2929(2) 0.0591(18) Uani 1 d
H34 H 0.9062 0.0934 0.2546 0.071 Uiso 1 calc
C35 C 0.90865(12) 0.0554(5) 0.3316(2) 0.0519(16) Uani 1 d
C36 C 0.92696(11) 0.0545(4) 0.3878(2) 0.0411(13) Uani 1 d
H36 H 0.9202 0.0273 0.4144 0.049 Uiso 1 calc
C37 C 0.96809(11) 0.1756(4) 0.4919(2) 0.0390(13) Uani 1 d
H37 H 0.9738 0.1592 0.5321 0.047 Uiso 1 calc
C38 C 0.98806(14) 0.2500(5) 0.4898(3) 0.0576(17) Uani 1 d
C39 C 1.0098(2) 0.3853(5) 0.5340(4) 0.099(3) Uani 1 d
H39A H 1.0104 0.4231 0.5653 0.148 Uiso 1 calc
H39B H 1.0015 0.419 0.4992 0.148 Uiso 1 calc
H39C H 1.0302 0.3659 0.5393 0.148 Uiso 1 calc
C61 C 0.78570(11) 0.0879(4) 0.5443(2) 0.0439(14) Uani 1 d
C62 C 0.81680(11) 0.1010(4) 0.5661(2) 0.0464(14) Uani 1 d
H62 H 0.8259 0.1407 0.5483 0.056 Uiso 1 calc
C63 C 0.83418(12) 0.0556(5) 0.6138(2) 0.0505(15) Uani 1 d
C64 C 0.82131(14) -0.0023(5) 0.6398(2) 0.0564(16) Uani 1 d
H64 H 0.8334 -0.0336 0.6722 0.068 Uiso 1 calc
C65 C 0.79071(15) -0.0146(4) 0.6183(2) 0.0557(16) Uani 1 d
C66 C 0.77293(13) 0.0306(4) 0.5703(2) 0.0505(15) Uani 1 d
H66 H 0.7519 0.0215 0.5557 0.061 Uiso 1 calc
C67 C 0.76348(12) 0.0906(5) 0.4428(2) 0.0535(17) Uani 1 d
H67 H 0.7455 0.1189 0.4144 0.064 Uiso 1 calc
C68 C 0.78979(14) 0.1060(6) 0.4224(3) 0.067(2) Uani 1 d
C69 C 0.80354(18) 0.0891(8) 0.3438(3) 0.112(4) Uani 1 d
H69A H 0.7946 0.0737 0.3041 0.169 Uiso 1 calc
H69B H 0.8194 0.0465 0.3629 0.169 Uiso 1 calc
H69C H 0.812 0.1491 0.3477 0.169 Uiso 1 calc
C101 C 1.07881(13) 0.1426(5) 0.4513(3) 0.0566(17) Uani 1 d
C102 C 1.10667(16) 0.1064(7) 0.4648(4) 0.094(3) Uani 1 d
H102 H 1.1115 0.0536 0.4864 0.112 Uiso 1 calc
C103 C 1.1279(2) 0.1448(9) 0.4477(5) 0.116(4) Uani 1 d
H103 H 1.1473 0.1197 0.4586 0.14 Uiso 1 calc
C104 C 1.1210(2) 0.2180(9) 0.4157(4) 0.104(4) Uani 1 d
C105 C 1.0940(2) 0.2569(7) 0.4018(4) 0.108(3) Uani 1 d
H105 H 1.0894 0.3092 0.3797 0.129 Uiso 1 calc
C106 C 1.07246(18) 0.2181(6) 0.4208(4) 0.086(3) Uani 1 d
H106 H 1.0534 0.2454 0.4121 0.103 Uiso 1 calc
C201 C 0.96807(11) -0.1692(4) 0.3222(2) 0.0462(15) Uani 1 d
C202 C 0.97564(18) -0.2559(5) 0.3224(3) 0.077(2) Uani 1 d
H202 H 0.987 -0.2841 0.3566 0.092 Uiso 1 calc
C203 C 0.9668(2) -0.3043(6) 0.2724(3) 0.096(3) Uani 1 d
H203 H 0.9715 -0.3657 0.2729 0.115 Uiso 1 calc
C204 C 0.95131(16) -0.2622(6) 0.2227(3) 0.071(2) Uani 1 d
C205 C 0.94391(14) -0.1757(6) 0.2219(3) 0.066(2) Uani 1 d
H205 H 0.9328 -0.1472 0.1876 0.079 Uiso 1 calc
C206 C 0.95264(13) -0.1287(5) 0.2716(2) 0.0622(19) Uani 1 d
H206 H 0.9479 -0.0673 0.2709 0.075 Uiso 1 calc
C371 C 0.93510(14) 0.2013(4) 0.4711(3) 0.0549(16) Uani 1 d
C372 C 0.91657(14) 0.1538(5) 0.4915(3) 0.0569(17) Uani 1 d
H372 H 0.9247 0.1117 0.5206 0.068 Uiso 1 calc
C373 C 0.88567(15) 0.1690(6) 0.4686(4) 0.077(2) Uani 1 d
H373 H 0.8728 0.1398 0.4837 0.092 Uiso 1 calc
C374 C 0.87391(18) 0.2262(6) 0.4243(4) 0.088(3) Uani 1 d
H374 H 0.8528 0.2337 0.4076 0.105 Uiso 1 calc
C375 C 0.89237(18) 0.2729(6) 0.4037(3) 0.082(2) Uani 1 d
H375 H 0.8839 0.3127 0.3734 0.098 Uiso 1 calc
C376 C 0.92381(16) 0.2623(5) 0.4272(3) 0.068(2) Uani 1 d
H376 H 0.9367 0.295 0.4138 0.082 Uiso 1 calc
C401 C 0.70991(12) 0.2582(4) 0.2931(2) 0.0471(15) Uani 1 d
C402 C 0.72165(15) 0.2024(6) 0.2654(3) 0.075(2) Uani 1 d
H402 H 0.738 0.1655 0.2861 0.089 Uiso 1 calc
C403 C 0.71049(15) 0.1973(6) 0.2072(3) 0.079(2) Uani 1 d
H403 H 0.7189 0.157 0.1886 0.095 Uiso 1 calc
C404 C 0.68721(13) 0.2514(5) 0.1773(2) 0.0634(19) Uani 1 d
C405 C 0.67543(17) 0.3076(6) 0.2049(3) 0.078(2) Uani 1 d
H405 H 0.6592 0.345 0.1844 0.093 Uiso 1 calc
C406 C 0.68667(15) 0.3112(5) 0.2621(2) 0.069(2) Uani 1 d
H406 H 0.6781 0.3514 0.2806 0.082 Uiso 1 calc
C501 C 0.65826(12) 0.0970(4) 0.4960(2) 0.0446(14) Uani 1 d
C502 C 0.65878(15) 0.0093(5) 0.5110(3) 0.072(2) Uani 1 d
H502 H 0.677 -0.023 0.5221 0.086 Uiso 1 calc
C503 C 0.63283(16) -0.0326(5) 0.5100(4) 0.081(2) Uani 1 d
H503 H 0.6332 -0.0936 0.5196 0.098 Uiso 1 calc
C504 C 0.60674(14) 0.0143(4) 0.4952(3) 0.0571(17) Uani 1 d
C505 C 0.60550(13) 0.1007(5) 0.4781(2) 0.0547(16) Uani 1 d
H505 H 0.5871 0.1325 0.4664 0.066 Uiso 1 calc
C506 C 0.63144(13) 0.1414(4) 0.4779(2) 0.0511(15) Uani 1 d
H506 H 0.6306 0.2009 0.4652 0.061 Uiso 1 calc
C671 C 0.75652(17) -0.0046(6) 0.4424(3) 0.069(2) Uani 1 d
C672 C 0.7787(2) -0.0690(6) 0.4577(3) 0.085(2) Uani 1 d
H672 H 0.7993 -0.0543 0.4678 0.102 Uiso 1 calc
C673 C 0.7690(3) -0.1589(8) 0.4575(4) 0.117(4) Uani 1 d
H673 H 0.7829 -0.2064 0.4673 0.14 Uiso 1 calc
C674 C 0.7376(4) -0.1755(10) 0.4423(6) 0.145(5) Uani 1 d
H674 H 0.7308 -0.2346 0.443 0.174 Uiso 1 calc
C675 C 0.7179(3) -0.1089(11) 0.4270(7) 0.164(6) Uani 1 d
H675 H 0.6971 -0.1218 0.4152 0.197 Uiso 1 calc
C676 C 0.72663(19) -0.0252(7) 0.4280(5) 0.116(4) Uani 1 d
H676 H 0.7122 0.021 0.4188 0.139 Uiso 1 calc
N31 N 0.97280(8) 0.0959(3) 0.46323(16) 0.0373(10) Uani 1 d
N61 N 0.76800(9) 0.1359(3) 0.49545(17) 0.0451(12) Uani 1 d
O31 O 0.99986(12) 0.2624(4) 0.4568(2) 0.0777(15) Uani 1 d
O32 O 0.99107(11) 0.3075(3) 0.5314(2) 0.0744(14) Uani 1 d
O61 O 0.81434(10) 0.1321(4) 0.44930(19) 0.0838(16) Uani 1 d
O62 O 0.78084(10) 0.0861(4) 0.36816(19) 0.0838(16) Uani 1 d
C111 C 1.14339(19) 0.2556(5) 0.3930(4) 0.167(6) Uani 1 d
F111 F 1.1337(4) 0.2597(13) 0.3377(4) 0.213(11) Uiso 0.451(15) d
F112 F 1.1501(4) 0.3384(6) 0.4113(8) 0.165(7) Uiso 0.451(15) d
F113 F 1.16940(19) 0.2119(7) 0.4090(4) 0.086(4) Uiso 0.451(15) d
F114 F 1.1376(3) 0.3387(6) 0.3744(5) 0.110(4) Uiso 0.549(15) d
F116 F 1.1449(4) 0.2050(8) 0.3519(5) 0.169(7) Uiso 0.549(15) d
F115 F 1.1698(4) 0.2541(11) 0.4346(7) 0.303(14) Uiso 0.549(15) d
C211 C 0.9414(2) -0.3147(8) 0.1698(4) 0.104(3) Uani 1 d
F211 F 0.9390(2) -0.2649(5) 0.1262(3) 0.200(4) Uani 1 d
F212 F 0.91504(14) -0.3524(6) 0.1597(3) 0.168(3) Uani 1 d
F213 F 0.95868(14) -0.3771(5) 0.1679(2) 0.142(3) Uani 1 d
C331 C 0.9579(2) 0.1687(7) 0.2684(3) 0.089(3) Uani 1 d
F331 F 0.93972(16) 0.2230(9) 0.2352(4) 0.246(6) Uani 1 d
F332 F 0.98371(13) 0.2099(4) 0.2895(2) 0.1096(18) Uani 1 d
F333 F 0.9637(2) 0.1075(6) 0.2382(3) 0.204(5) Uani 1 d
C351 C 0.87829(15) 0.0157(6) 0.3125(3) 0.072(2) Uani 1 d
F351 F 0.85727(9) 0.0721(5) 0.2814(2) 0.132(2) Uani 1 d
F352 F 0.87563(11) -0.0536(4) 0.2801(2) 0.117(2) Uani 1 d
F353 F 0.87013(8) -0.0098(3) 0.35438(17) 0.0884(15) Uani 1 d
C411 C 0.67366(18) 0.2481(7) 0.1151(3) 0.078(2) Uani 1 d
F411 F 0.67370(15) 0.3310(5) 0.09217(19) 0.131(2) Uani 1 d
F412 F 0.68770(10) 0.1940(4) 0.09332(16) 0.0995(16) Uani 1 d
F413 F 0.64562(10) 0.2270(4) 0.09589(17) 0.1037(17) Uani 1 d
C511 C 0.57885(18) -0.0289(7) 0.4955(4) 0.086(3) Uani 1 d
F511 F 0.58208(13) -0.1075(4) 0.5153(3) 0.152(3) Uani 1 d
F512 F 0.55917(15) -0.0414(7) 0.4466(3) 0.214(5) Uani 1 d
F513 F 0.56501(17) 0.0158(5) 0.5200(5) 0.196(5) Uani 1 d
C631 C 0.86715(14) 0.0718(6) 0.6378(3) 0.069(2) Uani 1 d
F631 F 0.87820(8) 0.0973(4) 0.60020(18) 0.1068(18) Uani 1 d
F632 F 0.88289(9) 0.0042(3) 0.66412(19) 0.0950(15) Uani 1 d
F633 F 0.87376(9) 0.1370(4) 0.6757(2) 0.1021(16) Uani 1 d
C651 C 0.77648(18) -0.0755(6) 0.6465(3) 0.077(2) Uani 1 d
F651 F 0.77383(17) -0.0381(4) 0.6913(3) 0.146(3) Uani 1 d
F652 F 0.79182(15) -0.1464(4) 0.6658(4) 0.161(3) Uani 1 d
F653 F 0.74966(14) -0.0992(5) 0.6179(3) 0.150(3) Uani 1 d
Ru1 Ru 1 0 0.5 0.03520(18) Uani 1 d
Ru2 Ru 0.75 0.25 0.5 0.0428(2) Uani 1 d
N11 N 1.01351(9) -0.0072(3) 0.43361(16) 0.0375(10) Uani 1 d
C12 C 1.00158(11) -0.0582(4) 0.3864(2) 0.0394(13) Uani 1 d
C13 C 1.01786(12) -0.0427(4) 0.3507(2) 0.0489(15) Uani 1 d
H13 H 1.0142 -0.0699 0.3155 0.059 Uiso 1 calc
C14 C 1.03944(12) 0.0174(4) 0.3758(2) 0.0507(16) Uani 1 d
H14 H 1.0537 0.0404 0.3616 0.061 Uiso 1 calc
C15 C 1.03687(11) 0.0402(4) 0.4283(2) 0.0425(13) Uani 1 d
C16 C 1.05507(11) 0.0997(4) 0.4668(2) 0.0441(14) Uani 1 d
N21 N 1.03250(9) 0.0923(3) 0.53882(17) 0.0367(10) Uani 1 d
C22 C 1.05319(11) 0.1223(4) 0.5178(2) 0.0410(13) Uani 1 d
C23 C 1.07259(12) 0.1845(4) 0.5572(2) 0.0496(15) Uani 1 d
H23 H 1.0888 0.216 0.5529 0.06 Uiso 1 calc
C24 C 1.06381(12) 0.1901(4) 0.6014(2) 0.0486(15) Uani 1 d
H24 H 1.0726 0.2256 0.6338 0.058 Uiso 1 calc
C25 C 1.03833(11) 0.1313(4) 0.5895(2) 0.0400(13) Uani 1 d
C26 C 0.97741(11) -0.1167(4) 0.3754(2) 0.0429(14) Uani 1 d
N41 N 0.71085(9) 0.2120(3) 0.43798(17) 0.0432(11) Uani 1 d
C42 C 0.68767(11) 0.1688(4) 0.4461(2) 0.0449(14) Uani 1 d
C43 C 0.66479(12) 0.1501(5) 0.3921(2) 0.0522(16) Uani 1 d
H43 H 0.6463 0.1209 0.3854 0.063 Uiso 1 calc
C44 C 0.67472(12) 0.1819(5) 0.3534(2) 0.0540(16) Uani 1 d
H44 H 0.6645 0.1787 0.3142 0.065 Uiso 1 calc
C45 C 0.70343(11) 0.2214(4) 0.3815(2) 0.0462(15) Uani 1 d
C46 C 0.72155(12) 0.2602(4) 0.3559(2) 0.0473(15) Uani 1 d
N51 N 0.76468(9) 0.2983(3) 0.44027(18) 0.0459(12) Uani 1 d
C52 C 0.74996(11) 0.2959(4) 0.3835(2) 0.0458(14) Uani 1 d
C53 C 0.76857(12) 0.3365(5) 0.3573(2) 0.0548(17) Uani 1 d
H53 H 0.7637 0.3433 0.3183 0.066 Uiso 1 calc
C54 C 0.79410(13) 0.3631(5) 0.3975(2) 0.0549(16) Uani 1 d
H54 H 0.8105 0.3916 0.3923 0.066 Uiso 1 calc
C55 C 0.79172(12) 0.3400(4) 0.4500(2) 0.0473(15) Uani 1 d
C56 C 0.68608(11) 0.1440(4) 0.4967(2) 0.0457(14) Uani 1 d
C1S C 0.7683(8) 0.3829(17) 0.2111(7) 0.40(3) Uani 1 d
H1S1 H 0.7572 0.3997 0.1722 0.606 Uiso 1 calc
H1S2 H 0.7558 0.3941 0.2332 0.606 Uiso 1 calc
H1S3 H 0.7734 0.3197 0.213 0.606 Uiso 1 calc
C4S C 0.8490(11) 0.515(2) 0.288(2) 0.43(3) Uani 1 d
H4S1 H 0.8371 0.5646 0.2654 0.512 Uiso 1 calc
H4S2 H 0.8523 0.5267 0.3272 0.512 Uiso 1 calc
C6S C 0.8903(6) 0.6015(18) 0.3126(12) 0.338(15) Uani 1 d
H6S1 H 0.9026 0.5887 0.3516 0.507 Uiso 1 calc
H6S2 H 0.8729 0.6372 0.3111 0.507 Uiso 1 calc
H6S3 H 0.9022 0.6345 0.2953 0.507 Uiso 1 calc
C3S C 0.8303(9) 0.429(3) 0.2701(18) 0.64(6) Uani 1 d
H3S1 H 0.8396 0.3917 0.2493 0.763 Uiso 1 calc
H3S2 H 0.8319 0.3965 0.3044 0.763 Uiso 1 calc
C2S C 0.7971(7) 0.4385(17) 0.2345(18) 0.42(3) Uani 1 d
H2S1 H 0.7979 0.4664 0.2002 0.509 Uiso 1 calc
H2S2 H 0.7909 0.487 0.2539 0.509 Uiso 1 calc
C5S C 0.8795(11) 0.514(3) 0.281(2) 0.53(4) Uiso 1 d
H5S1 H 0.8921 0.4627 0.2998 0.635 Uiso 1 calc
H5S2 H 0.8778 0.5173 0.2417 0.635 Uiso 1 calc
C7S C 0.9931(7) 0.431(2) 0.3303(13) 0.181(12) Uiso 0.5 d
H7S1 H 1.0049 0.3772 0.3477 0.218 Uiso 0.5 calc
H7S2 H 1.0053 0.4839 0.3465 0.218 Uiso 0.5 calc
Cl2S Cl 0.9591(9) 0.433(3) 0.3428(15) 0.62(2) Uiso 0.5 d
Cl1S Cl 0.9833(9) 0.428(2) 0.253(2) 0.66(3) Uiso 0.5 d

loop_
_atom_site_aniso_label
_atom_site_aniso_U_11
_atom_site_aniso_U_22
_atom_site_aniso_U_33
_atom_site_aniso_U_23
_atom_site_aniso_U_13
_atom_site_aniso_U_12
C31 0.034(3) 0.053(4) 0.034(3) -0.007(3) 0.015(2) 0.004(2)
C32 0.041(3) 0.064(4) 0.037(3) -0.004(3) 0.015(2) 0.002(3)
C33 0.053(4) 0.086(5) 0.033(3) -0.001(3) 0.017(3) 0.006(3)
C34 0.054(4) 0.088(5) 0.029(3) -0.006(3) 0.007(3) 0.015(3)
C35 0.034(3) 0.075(5) 0.038(3) -0.010(3) 0.004(2) 0.001(3)
C36 0.031(3) 0.059(4) 0.034(3) -0.006(3) 0.013(2) -0.004(3)
C37 0.032(3) 0.046(3) 0.037(3) -0.008(2) 0.009(2) 0.000(2)
C38 0.046(4) 0.062(5) 0.059(4) -0.008(4) 0.013(3) -0.003(3)
C39 0.099(6) 0.066(6) 0.116(7) -0.016(5) 0.021(5) -0.034(5)
C61 0.030(3) 0.065(4) 0.036(3) -0.002(3) 0.011(2) 0.002(3)
C62 0.031(3) 0.070(4) 0.036(3) 0.007(3) 0.010(2) 0.005(3)
C63 0.036(3) 0.074(5) 0.037(3) 0.007(3) 0.008(2) 0.009(3)
C64 0.053(4) 0.073(5) 0.037(3) 0.008(3) 0.009(3) 0.014(3)
C65 0.060(4) 0.064(5) 0.042(3) 0.001(3) 0.018(3) -0.001(3)
C66 0.034(3) 0.067(4) 0.048(3) -0.006(3) 0.012(3) -0.002(3)
C67 0.034(3) 0.085(5) 0.033(3) -0.009(3) 0.002(2) 0.008(3)
C68 0.044(4) 0.113(6) 0.040(3) 0.001(4) 0.008(3) 0.000(4)
C69 0.069(5) 0.213(12) 0.073(5) -0.029(6) 0.047(4) -0.009(6)
C101 0.046(4) 0.083(5) 0.046(3) -0.010(3) 0.023(3) -0.023(3)
C102 0.046(4) 0.137(8) 0.108(7) 0.002(6) 0.041(4) -0.011(5)
C103 0.059(5) 0.166(11) 0.145(9) -0.010(8) 0.062(6) -0.030(6)
C104 0.071(6) 0.151(10) 0.111(8) -0.020(7) 0.058(6) -0.054(7)
C105 0.105(8) 0.127(9) 0.104(7) 0.006(6) 0.053(6) -0.047(7)
C106 0.064(5) 0.109(7) 0.097(6) 0.001(5) 0.044(5) -0.026(5)
C201 0.031(3) 0.070(4) 0.036(3) -0.021(3) 0.010(2) -0.004(3)
C202 0.093(6) 0.076(6) 0.047(4) -0.021(4) 0.008(4) 0.009(4)
C203 0.124(7) 0.084(6) 0.067(5) -0.035(5) 0.021(5) 0.010(5)
C204 0.054(4) 0.094(6) 0.051(4) -0.028(4) 0.003(3) -0.008(4)
C205 0.042(3) 0.103(6) 0.041(4) -0.012(4) 0.003(3) 0.007(4)
C206 0.045(3) 0.089(5) 0.043(4) -0.020(3) 0.004(3) 0.010(3)
C371 0.047(3) 0.061(4) 0.055(4) -0.015(3) 0.017(3) 0.001(3)
C372 0.050(4) 0.069(5) 0.055(4) -0.014(3) 0.024(3) -0.011(3)
C373 0.045(4) 0.089(6) 0.095(6) -0.027(5) 0.025(4) 0.005(4)
C374 0.048(4) 0.104(7) 0.099(7) -0.032(5) 0.011(4) 0.013(5)
C375 0.061(5) 0.096(6) 0.072(5) -0.004(4) 0.004(4) 0.022(4)
C376 0.066(4) 0.072(5) 0.053(4) -0.009(4) 0.006(3) 0.017(4)
C401 0.032(3) 0.077(4) 0.029(3) -0.004(3) 0.008(2) 0.001(3)
C402 0.052(4) 0.112(6) 0.050(4) -0.007(4) 0.007(3) 0.025(4)
C403 0.058(4) 0.129(7) 0.044(4) -0.026(4) 0.011(3) 0.023(4)
C404 0.038(3) 0.111(6) 0.036(3) -0.007(4) 0.007(3) 0.003(4)
C405 0.074(5) 0.106(6) 0.037(4) 0.003(4) 0.003(3) 0.034(4)
C406 0.070(4) 0.093(6) 0.035(3) -0.002(3) 0.011(3) 0.029(4)
C501 0.034(3) 0.057(4) 0.035(3) 0.003(3) 0.004(2) -0.002(3)
C502 0.046(4) 0.067(5) 0.090(5) 0.014(4) 0.011(4) 0.013(3)
C503 0.063(5) 0.052(4) 0.119(7) 0.024(4) 0.022(4) -0.003(4)
C504 0.046(4) 0.059(5) 0.062(4) 0.007(3) 0.015(3) -0.012(3)
C505 0.042(3) 0.066(5) 0.053(4) 0.007(3) 0.014(3) -0.002(3)
C506 0.044(3) 0.056(4) 0.056(4) 0.006(3) 0.022(3) -0.003(3)
C671 0.067(5) 0.091(6) 0.046(4) -0.011(4) 0.016(3) 0.000(4)
C672 0.110(7) 0.077(6) 0.065(5) 0.000(4) 0.028(5) 0.015(5)
C673 0.175(12) 0.090(8) 0.099(7) 0.001(6) 0.066(8) 0.017(8)
C674 0.177(14) 0.123(11) 0.146(11) -0.040(9) 0.072(11) -0.076(11)
C675 0.109(10) 0.133(12) 0.248(18) -0.022(12) 0.062(11) -0.010(10)
C676 0.061(5) 0.086(7) 0.194(11) -0.039(7) 0.039(6) -0.030(5)
N31 0.023(2) 0.058(3) 0.030(2) -0.008(2) 0.0088(17) -0.0042(19)
N61 0.023(2) 0.074(4) 0.032(2) 0.002(2) 0.0027(18) 0.005(2)
O31 0.076(3) 0.091(4) 0.072(3) -0.006(3) 0.033(3) -0.031(3)
O32 0.073(3) 0.070(3) 0.077(3) -0.017(3) 0.024(3) -0.021(3)
O61 0.048(3) 0.148(5) 0.055(3) 0.000(3) 0.018(2) -0.003(3)
O62 0.058(3) 0.147(5) 0.053(3) -0.009(3) 0.027(2) 0.010(3)
C111 0.121(11) 0.178(15) 0.165(14) -0.067(11) 0.008(10) -0.008(10)
C211 0.106(8) 0.129(9) 0.058(5) -0.043(6) 0.009(5) 0.005(7)
F211 0.374(13) 0.148(6) 0.055(4) -0.038(4) 0.050(5) -0.028(7)
F212 0.101(4) 0.261(9) 0.128(5) -0.139(6) 0.024(4) -0.065(5)
F213 0.133(5) 0.168(6) 0.108(4) -0.100(4) 0.024(4) 0.013(4)
C331 0.087(6) 0.144(9) 0.037(4) -0.002(5) 0.024(4) -0.015(6)
F331 0.122(6) 0.447(16) 0.171(7) 0.228(10) 0.055(5) 0.048(7)
F332 0.123(4) 0.147(5) 0.076(3) 0.009(3) 0.057(3) -0.035(4)
F333 0.327(12) 0.220(8) 0.153(6) -0.094(6) 0.192(8) -0.139(8)
C351 0.044(4) 0.113(7) 0.050(4) -0.023(4) 0.006(3) -0.012(4)
F351 0.041(2) 0.204(6) 0.113(4) 0.018(4) -0.016(2) 0.007(3)
F352 0.095(3) 0.164(5) 0.100(4) -0.081(4) 0.046(3) -0.070(4)
F353 0.043(2) 0.158(4) 0.063(3) -0.027(3) 0.0176(19) -0.035(2)
C411 0.071(5) 0.122(7) 0.043(4) -0.005(5) 0.022(4) 0.005(5)
F411 0.182(6) 0.148(5) 0.049(3) 0.020(3) 0.026(3) 0.012(4)
F412 0.091(3) 0.158(5) 0.046(2) -0.019(3) 0.020(2) 0.032(3)
F413 0.061(3) 0.174(5) 0.054(3) -0.026(3) -0.005(2) 0.010(3)
C511 0.060(5) 0.089(7) 0.106(7) 0.026(5) 0.026(5) -0.019(4)
F511 0.108(4) 0.106(5) 0.255(8) 0.055(5) 0.083(5) -0.025(3)
F512 0.098(4) 0.313(11) 0.168(7) 0.067(7) -0.023(5) -0.126(6)
F513 0.145(6) 0.132(6) 0.397(14) -0.073(7) 0.201(9) -0.072(5)
C631 0.041(4) 0.108(6) 0.045(4) 0.014(4) -0.001(3) 0.008(4)
F631 0.034(2) 0.207(6) 0.071(3) 0.047(3) 0.0095(19) 0.006(3)
F632 0.047(2) 0.133(4) 0.087(3) 0.034(3) 0.004(2) 0.029(2)
F633 0.047(2) 0.137(4) 0.098(3) -0.023(3) -0.002(2) -0.009(3)
C651 0.072(5) 0.092(6) 0.068(5) 0.017(5) 0.026(4) 0.001(5)
F651 0.233(8) 0.131(5) 0.127(5) -0.015(4) 0.131(5) -0.060(5)
F652 0.141(5) 0.121(5) 0.256(8) 0.106(6) 0.113(6) 0.029(4)
F653 0.115(4) 0.200(7) 0.121(5) 0.050(4) 0.026(4) -0.077(5)
Ru1 0.0237(3) 0.0529(4) 0.0284(3) -0.0081(3) 0.0087(2) -0.0040(3)
Ru2 0.0233(3) 0.0708(5) 0.0301(3) 0.0006(3) 0.0047(2) 0.0017(3)
N11 0.029(2) 0.054(3) 0.028(2) -0.007(2) 0.0084(17) -0.001(2)
C12 0.027(3) 0.059(4) 0.030(3) -0.009(3) 0.008(2) -0.004(2)
C13 0.040(3) 0.077(4) 0.031(3) -0.010(3) 0.015(2) 0.001(3)
C14 0.035(3) 0.081(5) 0.040(3) -0.009(3) 0.018(3) -0.007(3)
C15 0.029(3) 0.062(4) 0.039(3) -0.005(3) 0.015(2) -0.003(3)
C16 0.029(3) 0.065(4) 0.041(3) -0.003(3) 0.016(2) -0.004(3)
N21 0.028(2) 0.049(3) 0.032(2) -0.011(2) 0.0104(18) -0.0071(19)
C22 0.026(3) 0.056(4) 0.040(3) -0.007(3) 0.011(2) -0.006(2)
C23 0.035(3) 0.062(4) 0.049(3) -0.017(3) 0.012(3) -0.014(3)
C24 0.039(3) 0.060(4) 0.045(3) -0.017(3) 0.013(3) -0.012(3)
C25 0.028(3) 0.057(4) 0.032(3) -0.010(3) 0.008(2) -0.002(2)
C26 0.033(3) 0.060(4) 0.030(3) -0.014(3) 0.005(2) 0.001(3)
N41 0.026(2) 0.069(3) 0.032(2) 0.004(2) 0.0070(18) 0.002(2)
C42 0.027(3) 0.068(4) 0.036(3) 0.000(3) 0.008(2) 0.001(3)
C43 0.025(3) 0.091(5) 0.035(3) -0.003(3) 0.005(2) -0.006(3)
C44 0.031(3) 0.087(5) 0.035(3) -0.009(3) 0.003(2) -0.002(3)
C45 0.028(3) 0.077(4) 0.029(3) -0.001(3) 0.004(2) 0.004(3)
C46 0.032(3) 0.071(4) 0.033(3) 0.000(3) 0.005(2) 0.004(3)
N51 0.024(2) 0.074(4) 0.036(2) 0.001(2) 0.0063(19) 0.002(2)
C52 0.031(3) 0.071(4) 0.030(3) 0.004(3) 0.005(2) 0.006(3)
C53 0.038(3) 0.089(5) 0.034(3) 0.002(3) 0.009(2) 0.002(3)
C54 0.044(3) 0.081(5) 0.041(3) 0.004(3) 0.017(3) -0.011(3)
C55 0.032(3) 0.071(4) 0.037(3) -0.004(3) 0.009(2) 0.001(3)
C56 0.027(3) 0.066(4) 0.039(3) 0.001(3) 0.005(2) 0.001(3)
C1S 0.82(7) 0.29(3) 0.121(14) -0.023(16) 0.20(3) -0.27(4)
C4S 0.44(6) 0.27(4) 0.64(8) 0.17(5) 0.29(6) 0.10(4)
C6S 0.32(3) 0.27(3) 0.37(4) -0.06(3) 0.07(3) -0.05(3)
C3S 0.77(13) 0.84(14) 0.20(3) 0.10(6) 0.06(5) 0.33(11)
C2S 0.63(9) 0.16(2) 0.51(7) 0.09(3) 0.24(6) -0.03(3)

loop_
_atom_type_symbol
_atom_type_description
_atom_type_scat_dispersion_real
_atom_type_scat_dispersion_imag
_atom_type_scat_source
C C 0.0033 0.0016 'International Tables Vol C Tables 4.2.6.8 and 6.1.1.4'
H H 0 0 'International Tables Vol C Tables 4.2.6.8 and 6.1.1.4'
N N 0.0061 0.0033 'International Tables Vol C Tables 4.2.6.8 and 6.1.1.4'
O O 0.0106 0.006 'International Tables Vol C Tables 4.2.6.8 and 6.1.1.4'
F F 0.0171 0.0103 'International Tables Vol C Tables 4.2.6.8 and 6.1.1.4'
Ru Ru -1.2594 0.8363 'International Tables Vol C Tables 4.2.6.8 and 6.1.1.4'
Cl Cl 0.1484 0.1585 'International Tables Vol C Tables 4.2.6.8 and 6.1.1.4'

loop_
_exptl_crystal_face_index_h
_exptl_crystal_face_index_k
_exptl_crystal_face_index_l
_exptl_crystal_face_perp_dist
1 2 0 0.0072
-1 -2 0 0.0122
1 0 -1 0.1279
-1 0 1 0.1529
-1 0 0 0.0669
1 0 0 0.0669

loop_
_geom_angle_atom_site_label_1
_geom_angle_atom_site_label_2
_geom_angle_atom_site_label_3
_geom_angle
_geom_angle_site_symmetry_1
_geom_angle_site_symmetry_3
C36 C31 C32 120.6(5) . .
C36 C31 N31 119.1(5) . .
C32 C31 N31 120.3(5) . .
C31 C32 C33 119.5(5) . .
C34 C33 C32 120.1(6) . .
C34 C33 C331 120.0(6) . .
C32 C33 C331 119.9(6) . .
C35 C34 C33 119.8(5) . .
C34 C35 C36 120.2(5) . .
C34 C35 C351 119.1(5) . .
C36 C35 C351 120.6(6) . .
C31 C36 C35 119.7(5) . .
N31 C37 C38 112.1(5) . .
N31 C37 C371 111.2(4) . .
C38 C37 C371 113.3(5) . .
O31 C38 O32 121.8(7) . .
O31 C38 C37 128.4(6) . .
O32 C38 C37 109.8(6) . .
C66 C61 C62 119.6(5) . .
C66 C61 N61 121.5(5) . .
C62 C61 N61 118.9(5) . .
C63 C62 C61 119.5(6) . .
C64 C63 C62 120.8(5) . .
C64 C63 C631 119.9(5) . .
C62 C63 C631 119.3(6) . .
C63 C64 C65 119.4(5) . .
C64 C65 C66 120.5(6) . .
C64 C65 C651 119.9(6) . .
C66 C65 C651 119.6(6) . .
C61 C66 C65 120.2(5) . .
N61 C67 C671 114.7(5) . .
N61 C67 C68 112.5(5) . .
C671 C67 C68 110.7(6) . .
O61 C68 O62 123.6(6) . .
O61 C68 C67 127.1(6) . .
O62 C68 C67 109.3(5) . .
C106 C101 C102 118.4(7) . .
C106 C101 C16 119.3(6) . .
C102 C101 C16 122.2(7) . .
C101 C102 C103 121.4(10) . .
C104 C103 C102 119.8(10) . .
C103 C104 C105 121.1(8) . .
C103 C104 C111 119.7(10) . .
C105 C104 C111 119.2(11) . .
C104 C105 C106 118.7(10) . .
C101 C106 C105 120.6(9) . .
C202 C201 C206 118.6(6) . .
C202 C201 C26 120.9(6) . .
C206 C201 C26 120.4(6) . .
C201 C202 C203 120.4(7) . .
C204 C203 C202 119.5(8) . .
C205 C204 C203 120.6(6) . .
C205 C204 C211 120.1(8) . .
C203 C204 C211 119.2(8) . .
C204 C205 C206 119.2(7) . .
C201 C206 C205 121.5(7) . .
C372 C371 C376 122.1(6) . .
C372 C371 C37 117.6(6) . .
C376 C371 C37 119.7(6) . .
C371 C372 C373 118.9(7) . .
C374 C373 C372 120.1(8) . .
C373 C374 C375 120.8(7) . .
C374 C375 C376 120.8(8) . .
C371 C376 C375 117.1(8) . .
C402 C401 C406 117.6(6) . .
C402 C401 C46 121.1(6) . .
C406 C401 C46 121.2(5) . .
C401 C402 C403 122.1(6) . .
C404 C403 C402 118.9(7) . .
C405 C404 C403 119.3(6) . .
C405 C404 C411 118.8(6) . .
C403 C404 C411 121.9(7) . .
C404 C405 C406 120.8(6) . .
C401 C406 C405 121.3(6) . .
C506 C501 C502 118.8(6) . .
C506 C501 C56 119.6(5) . .
C502 C501 C56 121.6(5) . .
C501 C502 C503 120.5(6) . .
C504 C503 C502 119.8(7) . .
C503 C504 C505 120.6(6) . .
C503 C504 C511 120.5(7) . .
C505 C504 C511 118.9(7) . .
C504 C505 C506 119.1(6) . .
C501 C506 C505 121.1(6) . .
C676 C671 C672 122.3(9) . .
C676 C671 C67 115.6(8) . .
C672 C671 C67 122.0(7) . .
C671 C672 C673 116.2(10) . .
C674 C673 C672 118.5(11) . .
C675 C674 C673 120.7(13) . .
C676 C675 C674 121.5(13) . .
C675 C676 C671 120.7(11) . .
C31 N31 C37 114.1(4) . .
C31 N31 Ru1 121.8(3) . .
C37 N31 Ru1 124.0(3) . .
C61 N61 C67 114.8(5) . .
C61 N61 Ru2 121.8(4) . .
C67 N61 Ru2 123.3(4) . .
C38 O32 C39 115.9(6) . .
C68 O62 C69 116.3(6) . .
F116 C111 F115 108.8(7) . .
F111 C111 F112 106.4(7) . .
F116 C111 F114 108.5(7) . .
F115 C111 F114 108.5(7) . .
F111 C111 F113 106.1(7) . .
F112 C111 F113 105.9(7) . .
F111 C111 C104 114.3(13) . .
F116 C111 C104 110.4(10) . .
F115 C111 C104 106.5(15) . .
F112 C111 C104 109.0(11) . .
F114 C111 C104 114.0(9) . .
F113 C111 C104 114.4(9) . .
F116 F111 C111 68.4(5) . .
F116 F111 F114 120.7(10) . .
C111 F111 F114 56.1(4) . .
F114 F112 C111 69.9(5) . .
F114 F112 F115 118.3(11) . .
C111 F112 F115 53.9(4) . .
F115 F113 C111 69.5(6) . .
F115 F113 F116 123.6(7) . .
C111 F113 F116 55.1(4) . .
F112 F114 C111 69.7(5) . .
F112 F114 F111 122.5(8) . .
C111 F114 F111 55.8(4) . .
F111 F116 C111 68.4(5) . .
F111 F116 F113 115.5(12) . .
C111 F116 F113 55.6(4) . .
F113 F115 C111 70.5(5) . .
F113 F115 F112 116.0(13) . .
C111 F115 F112 54.0(4) . .
F213 C211 F212 105.6(10) . .
F213 C211 F211 104.0(9) . .
F212 C211 F211 107.2(9) . .
F213 C211 C204 115.7(8) . .
F212 C211 C204 111.7(8) . .
F211 C211 C204 112.0(9) . .
F331 C331 F333 107.1(9) . .
F331 C331 F332 106.7(10) . .
F333 C331 F332 102.1(8) . .
F331 C331 C33 113.8(8) . .
F333 C331 C33 111.2(9) . .
F332 C331 C33 114.9(6) . .
F352 C351 F353 107.3(7) . .
F352 C351 F351 104.2(6) . .
F353 C351 F351 106.7(6) . .
F352 C351 C35 112.7(6) . .
F353 C351 C35 113.1(5) . .
F351 C351 C35 112.2(7) . .
F413 C411 F412 108.0(7) . .
F413 C411 F411 102.8(7) . .
F412 C411 F411 107.3(7) . .
F413 C411 C404 113.8(6) . .
F412 C411 C404 113.0(7) . .
F411 C411 C404 111.2(7) . .
F513 C511 F511 107.6(9) . .
F513 C511 F512 103.7(9) . .
F511 C511 F512 101.3(9) . .
F513 C511 C504 114.0(8) . .
F511 C511 C504 115.4(8) . .
F512 C511 C504 113.6(8) . .
F632 C631 F631 107.3(6) . .
F632 C631 F633 104.8(5) . .
F631 C631 F633 105.7(7) . .
F632 C631 C63 114.4(7) . .
F631 C631 C63 113.1(5) . .
F633 C631 C63 110.7(6) . .
F653 C651 F652 107.8(8) . .
F653 C651 F651 102.9(7) . .
F652 C651 F651 103.8(7) . .
F653 C651 C65 115.8(7) . .
F652 C651 C65 113.6(7) . .
F651 C651 C65 111.9(7) . .
N31 Ru1 N31 180 5_756 .
N31 Ru1 N11 90.39(17) 5_756 .
N31 Ru1 N11 89.60(17) . .
N31 Ru1 N11 89.61(17) 5_756 5_756
N31 Ru1 N11 90.39(17) . 5_756
N11 Ru1 N11 180.00(18) . 5_756
N31 Ru1 N21 90.55(17) 5_756 .
N31 Ru1 N21 89.45(17) . .
N11 Ru1 N21 91.53(16) . .
N11 Ru1 N21 88.47(16) 5_756 .
N31 Ru1 N21 89.45(17) 5_756 5_756
N31 Ru1 N21 90.55(17) . 5_756
N11 Ru1 N21 88.47(16) . 5_756
N11 Ru1 N21 91.53(16) 5_756 5_756
N21 Ru1 N21 180 . 5_756
N61 Ru2 N61 180 7_656 .
N61 Ru2 N51 90.83(19) 7_656 .
N61 Ru2 N51 89.17(19) . .
N61 Ru2 N51 89.17(19) 7_656 7_656
N61 Ru2 N51 90.83(19) . 7_656
N51 Ru2 N51 180.00(12) . 7_656
N61 Ru2 N41 89.59(18) 7_656 .
N61 Ru2 N41 90.41(18) . .
N51 Ru2 N41 88.98(17) . .
N51 Ru2 N41 91.02(17) 7_656 .
N61 Ru2 N41 90.41(18) 7_656 7_656
N61 Ru2 N41 89.59(18) . 7_656
N51 Ru2 N41 91.02(17) . 7_656
N51 Ru2 N41 88.98(17) 7_656 7_656
N41 Ru2 N41 180 . 7_656
C12 N11 C15 106.9(4) . .
C12 N11 Ru1 127.9(3) . .
C15 N11 Ru1 125.1(3) . .
N11 C12 C26 125.2(5) . .
N11 C12 C13 109.3(5) . .
C26 C12 C13 125.5(5) . .
C14 C13 C12 107.8(5) . .
C13 C14 C15 107.2(5) . .
N11 C15 C16 125.8(5) . .
N11 C15 C14 108.8(5) . .
C16 C15 C14 125.4(5) . .
C15 C16 C22 126.5(5) . .
C15 C16 C101 115.5(5) . .
C22 C16 C101 118.0(5) . .
C25 N21 C22 108.2(4) . .
C25 N21 Ru1 127.6(3) . .
C22 N21 Ru1 124.1(3) . .
N21 C22 C16 126.8(5) . .
N21 C22 C23 108.1(5) . .
C16 C22 C23 125.1(5) . .
C24 C23 C22 108.3(5) . .
C23 C24 C25 106.4(5) . .
N21 C25 C26 125.7(5) . 5_756
N21 C25 C24 109.0(4) . .
C26 C25 C24 125.2(5) 5_756 .
C25 C26 C12 125.1(5) 5_756 .
C25 C26 C201 117.3(5) 5_756 .
C12 C26 C201 117.6(5) . .
C42 N41 C45 107.5(4) . .
C42 N41 Ru2 125.2(3) . .
C45 N41 Ru2 127.2(4) . .
N41 C42 C56 126.8(5) . .
N41 C42 C43 108.5(5) . .
C56 C42 C43 124.6(5) . .
C44 C43 C42 107.1(5) . .
C43 C44 C45 108.1(5) . .
N41 C45 C46 125.4(5) . .
N41 C45 C44 108.7(5) . .
C46 C45 C44 125.8(5) . .
C52 C46 C45 125.5(5) . .
C52 C46 C401 117.8(5) . .
C45 C46 C401 116.7(5) . .
C52 N51 C55 106.9(5) . .
C52 N51 Ru2 127.4(4) . .
C55 N51 Ru2 125.7(3) . .
N51 C52 C46 125.5(5) . .
N51 C52 C53 108.9(5) . .
C46 C52 C53 125.6(5) . .
C54 C53 C52 108.2(5) . .
C53 C54 C55 106.8(5) . .
N51 C55 C56 125.3(5) . 7_656
N51 C55 C54 109.3(5) . .
C56 C55 C54 125.4(5) 7_656 .
C42 C56 C55 125.8(5) . 7_656
C42 C56 C501 118.0(5) . .
C55 C56 C501 116.2(5) 7_656 .
C5S C4S C3S 116(4) . .
C2S C3S C4S 118(4) . .
C3S C2S C1S 141(3) . .
C6S C5S C4S 95(3) . .
Cl2S C7S Cl1S 108(2) . .
Cl1S Cl1S C7S 102(4) 2_755 .

loop_
_geom_bond_atom_site_label_1
_geom_bond_atom_site_label_2
_geom_bond_distance
_geom_bond_site_symmetry_2
C31 C36 1.372(7) .
C31 C32 1.379(8) .
C31 N31 1.440(6) .
C32 C33 1.393(8) .
C33 C34 1.380(9) .
C33 C331 1.477(10) .
C34 C35 1.375(9) .
C35 C36 1.394(7) .
C35 C351 1.482(9) .
C37 N31 1.470(7) .
C37 C38 1.489(9) .
C37 C371 1.524(8) .
C38 O31 1.197(8) .
C38 O32 1.343(8) .
C39 O32 1.462(9) .
C61 C66 1.368(8) .
C61 C62 1.403(7) .
C61 N61 1.431(7) .
C62 C63 1.387(8) .
C63 C64 1.375(9) .
C63 C631 1.493(8) .
C64 C65 1.379(9) .
C65 C66 1.394(8) .
C65 C651 1.484(10) .
C67 N61 1.462(7) .
C67 C671 1.470(10) .
C67 C68 1.553(9) .
C68 O61 1.194(7) .
C68 O62 1.336(8) .
C69 O62 1.444(8) .
C101 C106 1.350(11) .
C101 C102 1.366(10) .
C101 C16 1.487(8) .
C102 C103 1.375(11) .
C103 C104 1.343(15) .
C104 C105 1.345(14) .
C104 C111 1.511(14) .
C105 C106 1.420(11) .
C201 C202 1.353(9) .
C201 C206 1.383(9) .
C201 C26 1.502(7) .
C202 C203 1.404(10) .
C203 C204 1.379(11) .
C204 C205 1.347(10) .
C204 C211 1.495(10) .
C205 C206 1.388(9) .
C371 C372 1.385(9) .
C371 C376 1.403(10) .
C372 C373 1.400(9) .
C373 C374 1.376(12) .
C374 C375 1.379(12) .
C375 C376 1.414(10) .
C401 C402 1.351(9) .
C401 C406 1.366(8) .
C401 C46 1.507(7) .
C402 C403 1.398(9) .
C403 C404 1.368(10) .
C404 C405 1.354(9) .
C404 C411 1.494(9) .
C405 C406 1.375(8) .
C501 C506 1.371(8) .
C501 C502 1.374(9) .
C501 C56 1.504(8) .
C502 C503 1.387(10) .
C503 C504 1.364(10) .
C504 C505 1.368(9) .
C504 C511 1.490(10) .
C505 C506 1.388(8) .
C671 C676 1.380(11) .
C671 C672 1.387(11) .
C672 C673 1.431(14) .
C673 C674 1.430(17) .
C674 C675 1.336(18) .
C675 C676 1.324(16) .
N31 Ru1 1.944(4) .
N61 Ru2 1.944(5) .
C111 F111 1.327(5) .
C111 F116 1.327(5) .
C111 F115 1.327(5) .
C111 F112 1.329(5) .
C111 F114 1.331(5) .
C111 F113 1.336(5) .
F111 F116 0.977(14) .
F111 F114 1.487(14) .
F112 F114 0.919(14) .
F112 F115 1.564(13) .
F113 F115 0.911(16) .
F113 F116 1.516(13) .
C211 F213 1.266(11) .
C211 F212 1.321(12) .
C211 F211 1.322(12) .
C331 F331 1.272(11) .
C331 F333 1.299(11) .
C331 F332 1.310(9) .
C351 F352 1.313(8) .
C351 F353 1.332(8) .
C351 F351 1.337(9) .
C411 F413 1.292(9) .
C411 F412 1.308(9) .
C411 F411 1.381(10) .
C511 F513 1.267(11) .
C511 F511 1.274(10) .
C511 F512 1.281(11) .
C631 F632 1.300(8) .
C631 F631 1.320(8) .
C631 F633 1.337(9) .
C651 F653 1.278(9) .
C651 F652 1.288(9) .
C651 F651 1.331(9) .
Ru1 N31 1.944(4) 5_756
Ru1 N11 2.043(4) .
Ru1 N11 2.043(4) 5_756
Ru1 N21 2.055(4) .
Ru1 N21 2.055(4) 5_756
Ru2 N61 1.944(5) 7_656
Ru2 N51 2.047(5) .
Ru2 N51 2.047(5) 7_656
Ru2 N41 2.053(4) .
Ru2 N41 2.053(4) 7_656
N11 C12 1.375(6) .
N11 C15 1.378(7) .
C12 C26 1.400(7) .
C12 C13 1.428(7) .
C13 C14 1.349(8) .
C14 C15 1.444(7) .
C15 C16 1.384(8) .
C16 C22 1.392(7) .
N21 C25 1.365(6) .
N21 C22 1.370(6) .
C22 C23 1.442(7) .
C23 C24 1.354(8) .
C24 C25 1.449(7) .
C25 C26 1.391(7) 5_756
C26 C25 1.391(7) 5_756
N41 C42 1.369(7) .
N41 C45 1.375(7) .
C42 C56 1.385(8) .
C42 C43 1.451(7) .
C43 C44 1.341(8) .
C44 C45 1.430(8) .
C45 C46 1.397(8) .
C46 C52 1.394(8) .
N51 C52 1.372(7) .
N51 C55 1.379(7) .
C52 C53 1.439(8) .
C53 C54 1.344(8) .
C54 C55 1.443(8) .
C55 C56 1.417(7) 7_656
C56 C55 1.417(7) 7_656
C1S C2S 1.54(5) .
C4S C5S 1.54(8) .
C4S C3S 1.55(6) .
C6S C5S 1.54(5) .
C3S C2S 1.53(6) .
C7S Cl2S 1.78(4) .
C7S Cl1S 1.88(5) .
Cl1S Cl1S 1.66(7) 2_755
